data_1549533
loop_
_publ_author_name
'K\"oferstein, Roberto'
'Robl, Christian'

_publ_section_title
;
 A Novel One-Dimensional Copper Mellitate Complex Featured by
 {Cu(H2O)2(urea)[C6(COO)4(COOH)2]}n2n-Polyanions
;
_journal_issue 11
_journal_name_full 'Zeitschrift f\"ur anorganische und allgemeine Chemie'
_journal_page_first 1886
_journal_paper_doi 10.1002/zaac.201500231
_journal_volume 641
_journal_year 2015
_chemical_formula_sum 'C19 H30 Cu N4 O16'
_chemical_formula_weight 634.010
_space_group_IT_number 14
_symmetry_Int_Tables_number 14
_symmetry_space_group_name_Hall '-P 2yn'
_symmetry_space_group_name_H-M 'P 1 21/n 1'
_audit_creation_date 2018-06-12
_audit_creation_method SHELXL
_audit_update_record 2018-06-12
_cell_angle_alpha 90.000
_cell_angle_beta 97.655(8)
_cell_angle_gamma 90.000
_cell_formula_units_Z 4
_cell_length_a 9.5848(9)
_cell_length_b 14.6574(11)
_cell_length_c 18.2114(12)
_cell_volume 2535.7(4)
_refine_ls_R_factor_all 0.044
_refine_ls_R_factor_obs 0.032
_cod_data_source_file Cuhexmel3a.cif
_cod_data_source_block cu16me
_cod_original_cell_volume 2535.7(3)
_cod_original_sg_symbol_Hall -P_2yn
_cod_database_code 1549533

loop_
_symmetry_equiv_pos_site_id
_symmetry_equiv_pos_as_xyz
1 x,y,z
2 1/2-x,1/2+y,1/2-z
3 -x,-y,-z
4 1/2+x,1/2-y,1/2+z

loop_
_atom_site_aniso_label
_atom_site_aniso_U_11
_atom_site_aniso_U_22
_atom_site_aniso_U_33
_atom_site_aniso_U_12
_atom_site_aniso_U_13
_atom_site_aniso_U_23
Cu 0.0167(2) 0.0251(2) 0.0134(2) 0.00140(13) 0.00771(11) 0.00017(12)
C1 0.0147(12) 0.0190(12) 0.0121(11) -0.0016(9) 0.0047(9) 0.0020(9)
C2 0.0111(11) 0.0184(12) 0.0149(11) -0.0013(9) 0.0025(9) 0.0017(9)
C3 0.0116(11) 0.0182(12) 0.0130(11) -0.0005(9) 0.0015(9) 0.0012(9)
C4 0.0128(11) 0.0193(12) 0.0132(11) -0.0023(9) 0.0058(9) 0.0002(9)
C5 0.0086(11) 0.0210(12) 0.0144(11) -0.0007(9) 0.0016(9) 0.001(1)
C6 0.0115(11) 0.0185(12) 0.0128(11) -0.0007(9) 0.0025(9) 0.0002(9)
C7 0.0110(12) 0.0322(14) 0.0152(12) -0.0033(11) 0.0038(10) -0.0028(11)
C8 0.0129(12) 0.0290(14) 0.0138(12) 0.0012(10) 0.0018(9) -0.0022(10)
C9 0.0164(12) 0.0233(13) 0.0149(12) 0.0036(10) 0.0048(10) -0.0006(10)
C10 0.0141(11) 0.0257(13) 0.0116(11) 0.0053(10) 0.0019(9) 0.0041(10)
C11 0.0142(12) 0.0278(14) 0.0143(12) 0.0013(10) 0.0051(10) 0.0051(10)
C12 0.0118(11) 0.0301(14) 0.0120(11) -0.0029(10) 0.0046(9) 0.002(1)
O1 0.0265(10) 0.0361(11) 0.0143(8) 0.0051(8) 0.0110(7) 0.0055(8)
O2 0.0325(11) 0.0427(12) 0.0242(10) 0.0152(9) 0.0107(8) 0.0005(9)
O3 0.0111(8) 0.0346(11) 0.0342(10) -0.0017(8) 0.0076(8) 0.0096(9)
O4 0.0176(9) 0.0328(11) 0.0285(10) 0.0062(8) 0.0035(8) 0.0102(8)
O5 0.0197(10) 0.0448(12) 0.0249(10) -0.0088(9) -0.0044(8) 0.0018(9)
O6 0.0258(10) 0.0414(12) 0.0147(9) -0.0057(9) -0.0020(7) 0.0087(8)
O7 0.0294(10) 0.0346(11) 0.0142(9) -0.0020(8) 0.0052(7) -0.0044(8)
O8 0.0218(9) 0.0302(10) 0.0197(9) -0.0024(8) 0.0117(7) 0.0028(8)
O9 0.0195(9) 0.0359(11) 0.026(1) 0.0060(8) 0.0071(8) -0.0058(9)
O10 0.0087(8) 0.0488(13) 0.0305(10) -0.0023(8) 0.0039(8) -0.0137(9)
O11 0.0325(11) 0.0321(11) 0.0212(9) 0.0087(9) -0.0040(8) 0.0043(8)
O12 0.0277(10) 0.0331(10) 0.0142(9) -0.0012(8) -0.0030(8) -0.0017(8)
N1 0.0372(15) 0.0300(14) 0.0339(15) 0.0034(12) -0.0011(12) -0.0018(12)
N2 0.0323(14) 0.043(2) 0.0226(13) 0.0002(12) -0.0009(11) -0.0010(11)
C14 0.037(2) 0.030(2) 0.035(2) 0.0029(13) 0.0049(13) 0.0021(13)
C15 0.038(2) 0.032(2) 0.036(2) 0.0027(13) 0.0017(13) -0.0043(13)
C16 0.039(2) 0.032(2) 0.039(2) -0.0054(13) 0.0060(14) -0.0025(13)
C17 0.036(2) 0.042(2) 0.041(2) -0.0059(14) 0.0053(14) -0.0035(14)
C18 0.036(2) 0.042(2) 0.057(2) -0.0013(15) 0.007(2) -0.016(2)
C19 0.038(2) 0.043(2) 0.073(3) 0.006(2) -0.009(2) -0.001(2)
O13 0.0290(11) 0.0344(11) 0.0258(10) -0.0066(9) 0.0049(8) -0.0038(8)
C13 0.030(2) 0.036(2) 0.033(2) -0.0038(13) 0.0159(13) -0.0109(13)
N3 0.037(2) 0.037(2) 0.072(2) -0.0093(14) 0.0022(15) -0.010(2)
N4 0.045(2) 0.036(2) 0.063(2) -0.0058(14) 0.0034(15) 0.006(2)
OW1 0.0526(14) 0.0311(12) 0.0266(11) -0.0043(11) 0.0109(10) -0.0002(9)
OW2 0.0193(10) 0.0397(12) 0.0274(10) -0.0051(9) 0.0062(8) -0.0053(9)
OW3 0.0298(12) 0.0441(13) 0.0302(12) 0.0108(10) 0.0010(9) -0.0025(10)

loop_
_atom_site_label
_atom_site_type_symbol
_atom_site_fract_x
_atom_site_fract_y
_atom_site_fract_z
_atom_site_occupancy
_atom_site_symmetry_multiplicity
_atom_site_Wyckoff_symbol
_atom_site_calc_flag
_atom_site_thermal_displace_type
_atom_site_U_iso_or_equiv
Cu Cu -0.133(3) -0.2077(0) 0.3881(0) 1.000 4 e d Uani 0.01787(10)
C1 C -0.2693(2) -0.2363(2) 0.5931(1) 1.000 4 e d Uani 0.0150(5)
C2 C -0.1815(2) -0.2445(2) 0.6602(1) 1.000 4 e d Uani 0.0147(5)
C3 C -0.2351(2) -0.2354(2) 0.7277(1) 1.000 4 e d Uani 0.0143(5)
C4 C -0.3790(2) -0.2193(2) 0.7273(1) 1.000 4 e d Uani 0.0147(5)
C5 C -0.4663(2) -0.2079(2) 0.6603(1) 1.000 4 e d Uani 0.0147(5)
C6 C -0.4126(2) -0.2155(2) 0.5930(1) 1.000 4 e d Uani 0.0142(5)
C7 C -0.2053(2) -0.2499(2) 0.5220(1) 1.000 4 e d Uani 0.0193(5)
C8 C -0.0258(2) -0.2642(2) 0.6619(1) 1.000 4 e d Uani 0.0186(5)
C9 C -0.1351(2) -0.2342(2) 0.7991(1) 1.000 4 e d Uani 0.0180(5)
C10 C -0.4428(2) -0.2160(2) 0.7987(1) 1.000 4 e d Uani 0.0171(5)
C11 C -0.6190(2) -0.1852(2) 0.6649(1) 1.000 4 e d Uani 0.0185(5)
C12 C -0.5087(2) -0.1957(2) 0.5214(1) 1.000 4 e d Uani 0.0177(5)
O1 O -0.2365(2) -0.1899(1) 0.4721(1) 1.000 4 e d Uani 0.0249(4)
O2 O -0.1265(2) -0.3155(1) 0.5177(1) 1.000 4 e d Uani 0.0325(5)
O3 O 0.0427(2) -0.2040(1) 0.6319(1) 1.000 4 e d Uani 0.0262(4)
O4 O 0.0226(2) -0.3350(1) 0.6929(1) 1.000 4 e d Uani 0.0263(4)
O5 O -0.0311(2) -0.1860(1) 0.8036(1) 1.000 4 e d Uani 0.0305(5)
O6 O -0.1706(2) -0.2850(1) 0.8521(1) 1.000 4 e d Uani 0.0277(4)
O7 O -0.4097(2) -0.1527(1) 0.8433(1) 1.000 4 e d Uani 0.0258(4)
O8 O -0.5271(2) -0.2803(1) 0.8054(1) 1.000 4 e d Uani 0.0231(4)
O9 O -0.6491(2) -0.1286(1) 0.7093(1) 1.000 4 e d Uani 0.0268(4)
O10 O -0.7076(2) -0.2319(2) 0.6204(1) 1.000 4 e d Uani 0.0292(5)
O11 O -0.5567(2) -0.1168(1) 0.5139(1) 1.000 4 e d Uani 0.0293(4)
O12 O -0.5347(2) -0.2599(1) 0.4757(1) 1.000 4 e d Uani 0.0255(4)
N1 N 0.3690(3) -0.0122(2) 0.2395(2) 1.000 4 e d Uani 0.0342(6)
N2 N -0.3334(3) -0.1654(2) -0.0060(1) 1.000 4 e d Uani 0.0332(6)
C14 C 0.2146(3) -0.0201(2) 0.2418(2) 1.000 4 e d Uani 0.0339(7)
H1 H 0.1825(3) 0.0324(2) 0.2673(2) 1.000 4 e calc Uiso 0.054(3)
H2 H 0.1959(3) -0.0743(2) 0.2695(2) 1.000 4 e calc Uiso 0.054(3)
C15 C 0.1340(3) -0.0257(2) 0.1650(2) 1.000 4 e d Uani 0.0358(7)
H3 H 0.1673(3) -0.0778(2) 0.1395(2) 1.000 4 e calc Uiso 0.054(3)
H4 H 0.1525(3) 0.0287(2) 0.1376(2) 1.000 4 e calc Uiso 0.054(3)
C16 C -0.0239(3) -0.0348(2) 0.1658(2) 1.000 4 e d Uani 0.0367(7)
H5 H -0.0428(3) -0.0894(2) 0.1928(2) 1.000 4 e calc Uiso 0.054(3)
H6 H -0.0574(3) 0.0172(2) 0.1914(2) 1.000 4 e calc Uiso 0.054(3)
C17 C -0.1030(3) -0.0397(2) 0.0885(2) 1.000 4 e d Uani 0.0397(7)
H7 H -0.0728(3) -0.0936(2) 0.0641(2) 1.000 4 e calc Uiso 0.054(3)
H8 H -0.0786(3) 0.0131(2) 0.0607(2) 1.000 4 e calc Uiso 0.054(3)
C18 C -0.2623(3) -0.0430(2) 0.0863(2) 1.000 4 e d Uani 0.0448(8)
H9 H -0.2853(3) -0.0873(2) 0.1224(2) 1.000 4 e calc Uiso 0.054(3)
H10 H -0.2948(3) 0.0162(2) 0.1008(2) 1.000 4 e calc Uiso 0.054(3)
C19 C -0.3398(4) -0.0676(2) 0.0118(2) 1.000 4 e d Uani 0.0526(9)
H11 H -0.4377(4) -0.0498(2) 0.0102(2) 1.000 4 e calc Uiso 0.054(3)
H12 H -0.3005(4) -0.0329(2) -0.0260(2) 1.000 4 e calc Uiso 0.054(3)
O13 O 0.0235(2) -0.1335(1) 0.4367(1) 1.000 4 e d Uani 0.0296(4)
C13 C 0.0507(3) -0.0510(2) 0.4251(2) 1.000 4 e d Uani 0.0321(7)
N3 N 0.1703(3) -0.0151(2) 0.4600(2) 1.000 4 e d Uani 0.0490(8)
N4 N -0.0322(3) 0.0016(2) 0.3792(2) 1.000 4 e d Uani 0.0481(7)
OW1 O 0.5011(3) -0.0237(2) 0.3862(1) 1.000 4 e d Uani 0.0363(5)
OW2 O -0.2503(2) -0.3136(2) 0.3471(1) 1.000 4 e d Uani 0.0285(5)
OW3 O -0.2810(2) -0.1062(2) 0.3210(1) 1.000 4 e d Uani 0.0350(5)
H13 H 0.4174(34) -0.0065(23) 0.2882(19) 1.000 4 e d Uiso 0.048(7)
H14 H 0.3897(37) 0.0320(25) 0.2145(20) 1.000 4 e d Uiso 0.048(7)
H15 H 0.4059(45) -0.0638(32) 0.2172(24) 1.000 4 e d Uiso 0.087(6)
H16 H -0.3951(48) -0.1911(32) 0.0136(26) 1.000 4 e d Uiso 0.087(6)
H17 H -0.2553(50) -0.1853(32) 0.0050(25) 1.000 4 e d Uiso 0.087(6)
H18 H -0.3618(46) -0.1717(30) -0.0560(25) 1.000 4 e d Uiso 0.087(6)
H19 H -0.1078(44) -0.2685(29) 0.8999(24) 1.000 4 e d Uiso 0.087(6)
H20 H -0.7834(46) -0.2194(31) 0.6231(25) 1.000 4 e d Uiso 0.087(6)
H21 H 0.4718(40) -0.0595(27) 0.4127(21) 1.000 4 e d Uiso 0.058(5)
H22 H 0.5197(40) 0.0195(26) 0.4119(21) 1.000 4 e d Uiso 0.058(5)
H23 H -0.2321(41) -0.3317(26) 0.3101(21) 1.000 4 e d Uiso 0.058(5)
H24 H -0.3378(41) -0.3093(25) 0.3435(20) 1.000 4 e d Uiso 0.058(5)
H25 H -0.3219(39) -0.1267(26) 0.2817(21) 1.000 4 e d Uiso 0.058(5)
H26 H -0.3290(41) -0.0805(28) 0.3396(22) 1.000 4 e d Uiso 0.058(5)
H27 H 0.2290(39) -0.0556(26) 0.4869(20) 1.000 4 e d Uiso 0.057(6)
H28 H 0.1769(39) 0.0390(27) 0.4601(21) 1.000 4 e d Uiso 0.057(6)
H29 H -0.108(4) -0.0186(25) 0.3542(21) 1.000 4 e d Uiso 0.057(6)
H30 H -0.0189(39) 0.0571(27) 0.3788(20) 1.000 4 e d Uiso 0.057(6)

loop_
_atom_type_symbol
Cu
C
O
N
H

loop_
_geom_angle_atom_site_label_1
_geom_angle_atom_site_label_2
_geom_angle_atom_site_label_3
_geom_angle_site_symmetry_1
_geom_angle_site_symmetry_2
_geom_angle_site_symmetry_3
_geom_angle
_geom_angle_publ_flag
O8 Cu O1 4_544 . . 177.32(8) no
O8 Cu O13 4_544 . . 87.28(8) no
O1 Cu O13 . . . 90.58(8) no
O8 Cu OW2 4_544 . . 88.04(8) no
O1 Cu OW2 . . . 94.47(8) no
O13 Cu OW2 . . . 162.57(9) no
O8 Cu OW3 4_544 . . 89.69(8) no
O1 Cu OW3 . . . 89.32(8) no
O13 Cu OW3 . . . 105.16(8) no
OW2 Cu OW3 . . . 91.59(9) no
C2 C1 C6 . . . 119.7(2) no
C2 C1 C7 . . . 118.1(2) no
C6 C1 C7 . . . 122.2(2) no
C1 C2 C3 . . . 120.8(2) no
C1 C2 C8 . . . 120.8(2) no
C3 C2 C8 . . . 118.3(2) no
C2 C3 C4 . . . 119.2(2) no
C2 C3 C9 . . . 119.5(2) no
C4 C3 C9 . . . 121.0(2) no
C5 C4 C3 . . . 120.1(2) no
C5 C4 C10 . . . 119.0(2) no
C3 C4 C10 . . . 120.9(2) no
C4 C5 C6 . . . 120.7(2) no
C4 C5 C11 . . . 116.7(2) no
C6 C5 C11 . . . 122.6(2) no
C5 C6 C1 . . . 119.4(2) no
C5 C6 C12 . . . 119.1(2) no
C1 C6 C12 . . . 121.5(2) no
O2 C7 O1 . . . 125.8(2) no
O2 C7 C1 . . . 118.5(2) no
O1 C7 C1 . . . 115.7(2) no
O4 C8 O3 . . . 126.5(2) no
O4 C8 C2 . . . 118.4(2) no
O3 C8 C2 . . . 115.0(2) no
O5 C9 O6 . . . 125.2(2) no
O5 C9 C3 . . . 119.0(2) no
O6 C9 C3 . . . 115.7(2) no
O7 C10 O8 . . . 127.3(2) no
O7 C10 C4 . . . 119.2(2) no
O8 C10 C4 . . . 113.5(2) no
O9 C11 O10 . . . 125.7(2) no
O9 C11 C5 . . . 120.1(2) no
O10 C11 C5 . . . 114.1(2) no
O11 C12 O12 . . . 125.7(2) no
O11 C12 C6 . . . 116.3(2) no
O12 C12 C6 . . . 117.9(2) no
C7 O1 Cu . . . 111.8(2) no
C9 O6 H19 . . . 108.4(24) no
C10 O8 Cu . . 4_445 123.6(2) no
C11 O10 H20 . . . 112.8(35) no
C14 N1 H13 . . . 110.2(20) no
C14 N1 H14 . . . 112.7(25) no
H13 N1 H14 . . . 108.7(31) no
C14 N1 H15 . . . 112.2(26) no
H13 N1 H15 . . . 107.9(32) no
H14 N1 H15 . . . 104.9(34) no
C19 N2 H16 . . . 107.2(33) no
C19 N2 H17 . . . 111.2(34) no
H16 N2 H17 . . . 115.2(43) no
C19 N2 H18 . . . 107.4(28) no
H16 N2 H18 . . . 104.5(39) no
H17 N2 H18 . . . 110.8(40) no
N1 C14 C15 . . . 111.5(2) no
N1 C14 H1 . . . 109.3(2) no
C15 C14 H1 . . . 109.3(2) no
N1 C14 H2 . . . 109.3(2) no
C15 C14 H2 . . . 109.3(2) no
H1 C14 H2 . . . 108.00 no
C14 C15 C16 . . . 112.6(3) no
C14 C15 H3 . . . 109.1(2) no
C16 C15 H3 . . . 109.1(2) no
C14 C15 H4 . . . 109.1(2) no
C16 C15 H4 . . . 109.1(2) no
H3 C15 H4 . . . 107.80 no
C17 C16 C15 . . . 111.9(3) no
C17 C16 H5 . . . 109.2(2) no
C15 C16 H5 . . . 109.2(2) no
C17 C16 H6 . . . 109.2(2) no
C15 C16 H6 . . . 109.2(2) no
H5 C16 H6 . . . 107.90 no
C16 C17 C18 . . . 113.7(3) no
C16 C17 H7 . . . 108.8(2) no
C18 C17 H7 . . . 108.8(2) no
C16 C17 H8 . . . 108.8(2) no
C18 C17 H8 . . . 108.8(2) no
H7 C17 H8 . . . 107.70 no
C19 C18 C17 . . . 113.8(3) no
C19 C18 H9 . . . 108.8(2) no
C17 C18 H9 . . . 108.8(2) no
C19 C18 H10 . . . 108.8(2) no
C17 C18 H10 . . . 108.8(2) no
H9 C18 H10 . . . 107.70 no
N2 C19 C18 . . . 113.7(3) no
N2 C19 H11 . . . 108.8(2) no
C18 C19 H11 . . . 108.8(2) no
N2 C19 H12 . . . 108.8(2) no
C18 C19 H12 . . . 108.8(2) no
H11 C19 H12 . . . 107.70 no
C13 O13 Cu . . . 128.1(2) no
O13 C13 N4 . . . 123.1(3) no
O13 C13 N3 . . . 118.7(3) no
N4 C13 N3 . . . 118.3(3) no
C13 N3 H27 . . . 115.1(24) no
C13 N3 H28 . . . 117.1(28) no
H27 N3 H28 . . . 127.1(37) no
C13 N4 H29 . . . 121.9(26) no
C13 N4 H30 . . . 120.1(26) no
H29 N4 H30 . . . 117.3(36) no
H21 OW1 H22 . . . 103.8(37) no
Cu OW2 H23 . . . 114.5(29) no
Cu OW2 H24 . . . 118.6(26) no
H23 OW2 H24 . . . 107.4(36) no
Cu OW3 H25 . . . 114.5(27) no
Cu OW3 H26 . . . 118.7(32) no
H25 OW3 H26 . . . 110.0(39) no

loop_
_geom_bond_atom_site_label_1
_geom_bond_atom_site_label_2
_geom_bond_site_symmetry_1
_geom_bond_site_symmetry_2
_geom_bond_distance
_geom_bond_publ_flag
Cu O8 . 4_544 1.933(2) no
Cu O1 . . 1.949(2) no
Cu O13 . . 1.965(2) no
Cu OW2 . . 2.002(2) no
Cu OW3 . . 2.294(2) no
C1 C2 . . 1.393(3) no
C1 C6 . . 1.407(3) no
C1 C7 . . 1.519(3) no
C2 C3 . . 1.400(3) no
C2 C8 . . 1.517(3) no
C3 C4 . . 1.399(3) no
C3 C9 . . 1.509(3) no
C4 C5 . . 1.394(3) no
C4 C10 . . 1.510(3) no
C5 C6 . . 1.396(3) no
C5 C11 . . 1.514(3) no
C6 C12 . . 1.521(3) no
C7 O2 . . 1.231(3) no
C7 O1 . . 1.271(3) no
C8 O4 . . 1.241(3) no
C8 O3 . . 1.268(3) no
C9 O5 . . 1.217(3) no
C9 O6 . . 1.298(3) no
C10 O7 . . 1.246(3) no
C10 O8 . . 1.258(3) no
C11 O9 . . 1.218(3) no
C11 O10 . . 1.290(3) no
C12 O11 . . 1.245(3) no
C12 O12 . . 1.259(3) no
O6 H19 . . 1.02(4) no
O8 Cu . 4_445 1.933(2) no
O10 H20 . . 0.76(4) no
N1 C14 . . 1.491(4) no
N1 H13 . . 0.95(3) no
N1 H14 . . 0.83(4) no
N1 H15 . . 0.95(5) no
N2 C19 . . 1.474(4) no
N2 H16 . . 0.82(5) no
N2 H17 . . 0.80(5) no
N2 H18 . . 0.92(5) no
C14 C15 . . 1.506(4) no
C14 H1 . . 0.9700 no
C14 H2 . . 0.9700 no
C15 C16 . . 1.521(4) no
C15 H3 . . 0.9700 no
C15 H4 . . 0.9700 no
C16 C17 . . 1.509(4) no
C16 H5 . . 0.9700 no
C16 H6 . . 0.9700 no
C17 C18 . . 1.522(4) no
C17 H7 . . 0.9700 no
C17 H8 . . 0.9700 no
C18 C19 . . 1.502(5) no
C18 H9 . . 0.9700 no
C18 H10 . . 0.9700 no
C19 H11 . . 0.9700 no
C19 H12 . . 0.9700 no
O13 C13 . . 1.261(3) no
C13 N4 . . 1.322(4) no
C13 N3 . . 1.343(4) no
N3 H27 . . 0.91(4) no
N3 H28 . . 0.80(4) no
N4 H29 . . 0.86(4) no
N4 H30 . . 0.82(4) no
OW1 H21 . . 0.79(4) no
OW1 H22 . . 0.79(4) no
OW2 H23 . . 0.77(4) no
OW2 H24 . . 0.84(4) no
OW3 H25 . . 0.83(4) no
OW3 H26 . . 0.71(4) no
